data_2018457
loop_
_publ_author_name
'Bond, Marcus R.'
'Hathaway, Bruce A.'
'Kilgore, Uriah J.'

_publ_section_title
;
 4,4'-(4,5-Dimethyl-1,2-phenylene)bis(2-methylbut-3-yn-2-ol): structural
 variation in vicinal dialkynols
;
_journal_coeditor_code KU3064
_journal_issue 4
_journal_name_full 'Acta Crystallographica Section C'
_journal_page_first o179
_journal_page_last o182
_journal_paper_doi 10.1107/S0108270112013169
_journal_volume 68
_journal_year 2012
_chemical_formula_iupac 'C18 H22 O2'
_chemical_formula_moiety 'C18 H22 O2'
_chemical_formula_sum 'C18 H22 O2'
_chemical_formula_weight 270.37
_chemical_melting_point 414
_chemical_name_systematic
;
4,4'-(4,5-Dimethyl-1,2-phenylene)bis(2-methylbut-3-yn-2-ol)
;
_space_group_crystal_system monoclinic
_space_group_IT_number 14
_space_group_name_Hall '-P 2ybc'
_space_group_name_H-M_alt 'P 1 21/c 1'
_symmetry_space_group_name_Hall '-P 2ybc'
_symmetry_space_group_name_H-M 'P 1 21/c 1'
_atom_sites_solution_hydrogens difmap
_atom_sites_solution_primary direct
_atom_sites_solution_secondary difmap
_audit_conform_dict_name cif_core.dic
_audit_conform_dict_version 2.4
_audit_creation_method 'WinGX routine CIF_UPDATE'
_cell_angle_alpha 90
_cell_angle_beta 93.8860(10)
_cell_angle_gamma 90
_cell_formula_units_Z 8
_cell_length_a 8.47200(10)
_cell_length_b 22.7966(3)
_cell_length_c 16.8592(2)
_cell_measurement_reflns_used 9685
_cell_measurement_temperature 100(2)
_cell_measurement_theta_max 30.034
_cell_measurement_theta_min 2.91
_cell_volume 3248.58(7)
_computing_cell_refinement 'SCALEPACK (Otwinowski & Minor, 1997)'
_computing_data_collection 'COLLECT (Nonius, 1998)'
_computing_data_reduction 'DENZO and SCALEPACK (Otwinowski & Minor, 1997)'
_computing_molecular_graphics
;
ORTEP-3 for Windows (Farrugia, 1997) and ORTEPIII (Burnett & Johnson,
1996)
;
_computing_publication_material
;
WinGX (Farrugia, 1999) and PARST (Nardelli, 1995)
;
_computing_structure_refinement 'SHELXL97 (Sheldrick, 2008)'
_computing_structure_solution 'SIR92 (Altomare <i>et al.</i>, 1993)'
_diffrn_ambient_temperature 100(2)
_diffrn_detector_area_resol_mean 9
_diffrn_measured_fraction_theta_full 0.997
_diffrn_measured_fraction_theta_max 0.997
_diffrn_measurement_device '95mm CCD camera on \k-goniostat'
_diffrn_measurement_device_type 'Nonius KappaCCD area-detector'
_diffrn_measurement_method 'CCD rotation images, thick slices'
_diffrn_radiation_monochromator graphite
_diffrn_radiation_type MoK\a
_diffrn_radiation_wavelength 0.71073
_diffrn_reflns_av_R_equivalents 0.027
_diffrn_reflns_limit_h_max 11
_diffrn_reflns_limit_h_min -11
_diffrn_reflns_limit_k_max 32
_diffrn_reflns_limit_k_min -31
_diffrn_reflns_limit_l_max 23
_diffrn_reflns_limit_l_min -23
_diffrn_reflns_number 18231
_diffrn_reflns_reduction_process 'DENZO and SCALEPACK (Otwinowski & Minor, 1997)'
_diffrn_reflns_theta_full 30.04
_diffrn_reflns_theta_max 30.04
_diffrn_reflns_theta_min 3.3
_exptl_absorpt_coefficient_mu 0.07
_exptl_absorpt_correction_type none
_exptl_crystal_colour colourless
_exptl_crystal_density_diffrn 1.106
_exptl_crystal_density_method 'not measured'
_exptl_crystal_description block
_exptl_crystal_F_000 1168
_exptl_crystal_size_max 0.36
_exptl_crystal_size_mid 0.32
_exptl_crystal_size_min 0.28
_refine_diff_density_max 0.332
_refine_diff_density_min -0.241
_refine_ls_extinction_method none
_refine_ls_goodness_of_fit_ref 1.012
_refine_ls_hydrogen_treatment mixed
_refine_ls_matrix_type full
_refine_ls_number_parameters 389
_refine_ls_number_reflns 9466
_refine_ls_number_restraints 0
_refine_ls_restrained_S_all 1.012
_refine_ls_R_factor_all 0.0677
_refine_ls_R_factor_gt 0.0456
_refine_ls_shift/su_max 0.001
_refine_ls_shift/su_mean 0.000
_refine_ls_structure_factor_coef Fsqd
_refine_ls_weighting_details 'calc w = 1/[\s^2^(Fo^2^)+(0.0539P)^2^+1.0667P] where P=(Fo^2^+2Fc^2^)/3'
_refine_ls_weighting_scheme calc
_refine_ls_wR_factor_gt 0.1102
_refine_ls_wR_factor_ref 0.1223
_reflns_number_gt 7185
_reflns_number_total 9466
_reflns_threshold_expression I>2\s(I)
_cod_data_source_file ku3064.cif
_cod_data_source_block I
_cod_database_code 2018457
_cod_database_fobs_code 2018457

loop_
_space_group_symop_operation_xyz
'x, y, z'
'-x, y+1/2, -z+1/2'
'-x, -y, -z'
'x, -y-1/2, z-1/2'

loop_
_atom_site_type_symbol
_atom_site_label
_atom_site_fract_x
_atom_site_fract_y
_atom_site_fract_z
_atom_site_U_iso_or_equiv
_atom_site_adp_type
_atom_site_calc_flag
_atom_site_refinement_flags
_atom_site_occupancy
_atom_site_symmetry_multiplicity
C C01 0.12189(12) 0.54679(5) 0.13956(6) 0.0178(2) Uani d . 1 1
C C011 0.26338(13) 0.57407(5) 0.17362(7) 0.0207(2) Uani d . 1 1
C C012 0.38019(13) 0.59732(5) 0.20290(7) 0.0205(2) Uani d . 1 1
C C013 0.51886(13) 0.62516(5) 0.24553(6) 0.0191(2) Uani d . 1 1
C C014 0.64755(14) 0.57975(5) 0.26529(8) 0.0268(2) Uani d . 1 1
H H01A 0.7373 0.5985 0.2923 0.040 Uiso calc R 1 1
H H01B 0.6788 0.5621 0.2171 0.040 Uiso calc R 1 1
H H01C 0.6076 0.5500 0.2989 0.040 Uiso calc R 1 1
C C015 0.46812(15) 0.65488(6) 0.32068(7) 0.0296(3) Uani d . 1 1
H H01D 0.3904 0.6844 0.3066 0.044 Uiso calc R 1 1
H H01E 0.5584 0.6728 0.3484 0.044 Uiso calc R 1 1
H H01F 0.4236 0.6262 0.3544 0.044 Uiso calc R 1 1
O O01 0.58867(9) 0.66772(3) 0.19515(5) 0.02060(16) Uani d . 1 1
H H01 0.517(2) 0.6938(8) 0.1783(10) 0.045(5) Uiso d . 1 1
C C02 0.10278(12) 0.48552(4) 0.14195(6) 0.0173(2) Uani d . 1 1
C C021 0.22615(13) 0.44843(5) 0.17650(6) 0.0190(2) Uani d . 1 1
C C022 0.32716(13) 0.41642(5) 0.20475(7) 0.0197(2) Uani d . 1 1
C C023 0.45135(13) 0.37692(5) 0.23996(7) 0.0222(2) Uani d . 1 1
C C024 0.57684(18) 0.41224(6) 0.28769(11) 0.0476(4) Uani d . 1 1
H H02A 0.5283 0.4340 0.3283 0.071 Uiso calc R 1 1
H H02B 0.6265 0.4389 0.2530 0.071 Uiso calc R 1 1
H H02C 0.6550 0.3861 0.3118 0.071 Uiso calc R 1 1
C C025 0.52031(18) 0.34042(6) 0.17486(10) 0.0421(4) Uani d . 1 1
H H02D 0.5976 0.3137 0.1983 0.063 Uiso calc R 1 1
H H02E 0.5696 0.3659 0.1385 0.063 Uiso calc R 1 1
H H02F 0.4372 0.3187 0.1467 0.063 Uiso calc R 1 1
O O02 0.38340(9) 0.33821(3) 0.29603(5) 0.02102(17) Uani d . 1 1
H H02 0.323(2) 0.3122(9) 0.2692(11) 0.055(5) Uiso d . 1 1
C C03 -0.03836(13) 0.46092(5) 0.10931(6) 0.0192(2) Uani d . 1 1
H H03 -0.0513 0.4204 0.1110 0.023 Uiso calc R 1 1
C C04 -0.15985(12) 0.49517(5) 0.07439(6) 0.0188(2) Uani d . 1 1
C C041 -0.31044(13) 0.46667(5) 0.04079(7) 0.0262(2) Uani d . 1 1
H H04A -0.2979 0.4248 0.0415 0.039 Uiso calc R 1 1
H H04B -0.3333 0.4797 -0.0129 0.039 Uiso calc R 1 1
H H04C -0.3960 0.4774 0.0724 0.039 Uiso calc R 1 1
C C05 -0.14007(13) 0.55618(5) 0.07100(6) 0.0199(2) Uani d . 1 1
C C051 -0.26733(15) 0.59501(5) 0.03275(8) 0.0282(3) Uani d . 1 1
H H05A -0.2321 0.6350 0.0345 0.042 Uiso calc R 1 1
H H05B -0.3616 0.5914 0.0609 0.042 Uiso calc R 1 1
H H05C -0.2895 0.5833 -0.0216 0.042 Uiso calc R 1 1
C C06 -0.00020(13) 0.58079(5) 0.10354(7) 0.0209(2) Uani d . 1 1
H H06 0.0126 0.6213 0.1013 0.025 Uiso calc R 1 1
C C11 0.90438(12) 0.41337(5) 0.61033(7) 0.0189(2) Uani d . 1 1
C C111 0.95798(13) 0.35895(5) 0.64619(7) 0.0210(2) Uani d . 1 1
C C112 1.00338(13) 0.31420(5) 0.67745(7) 0.0225(2) Uani d . 1 1
C C113 1.05248(13) 0.25868(5) 0.71779(7) 0.0219(2) Uani d . 1 1
C C114 0.99869(18) 0.25759(6) 0.80203(9) 0.0363(3) Uani d . 1 1
H H11A 1.0478 0.2892 0.8321 0.054 Uiso calc R 1 1
H H11B 1.0285 0.2209 0.8268 0.054 Uiso calc R 1 1
H H11C 0.8858 0.2619 0.8004 0.054 Uiso calc R 1 1
C C115 0.98839(15) 0.20637(5) 0.66987(9) 0.0327(3) Uani d . 1 1
H H11D 1.0224 0.1707 0.6962 0.049 Uiso calc R 1 1
H H11E 1.0274 0.2075 0.6178 0.049 Uiso calc R 1 1
H H11F 0.8749 0.2079 0.6654 0.049 Uiso calc R 1 1
O O11 1.22185(9) 0.25272(3) 0.72007(5) 0.02400(18) Uani d . 1 1
H H11 1.268(2) 0.2828(8) 0.7459(11) 0.056(5) Uiso d . 1 1
C C12 0.79785(13) 0.41398(4) 0.54237(6) 0.0186(2) Uani d . 1 1
C C121 0.73837(13) 0.36031(5) 0.50684(7) 0.0208(2) Uani d . 1 1
C C122 0.68304(14) 0.31625(5) 0.47806(7) 0.0220(2) Uani d . 1 1
C C123 0.60726(14) 0.26113(5) 0.44850(7) 0.0220(2) Uani d . 1 1
C C124 0.70774(18) 0.20861(5) 0.47550(8) 0.0330(3) Uani d . 1 1
H H12A 0.8112 0.2124 0.4561 0.049 Uiso calc R 1 1
H H12B 0.6589 0.1733 0.4549 0.049 Uiso calc R 1 1
H H12C 0.7166 0.2070 0.5325 0.049 Uiso calc R 1 1
C C125 0.44035(17) 0.25707(6) 0.47704(8) 0.0316(3) Uani d . 1 1
H H12D 0.4456 0.2579 0.5341 0.047 Uiso calc R 1 1
H H12E 0.3919 0.2211 0.4584 0.047 Uiso calc R 1 1
H H12F 0.3786 0.2897 0.4566 0.047 Uiso calc R 1 1
O O12 0.59936(10) 0.25983(3) 0.36278(5) 0.02156(17) Uani d . 1 1
H H12 0.532(2) 0.2884(8) 0.3450(10) 0.048(5) Uiso d . 1 1
C C13 0.74574(14) 0.46813(5) 0.51116(7) 0.0216(2) Uani d . 1 1
H H13 0.6743 0.4686 0.4668 0.026 Uiso calc R 1 1
C C14 0.79717(14) 0.52118(5) 0.54430(7) 0.0208(2) Uani d . 1 1
C C141 0.73533(16) 0.57831(5) 0.50961(8) 0.0301(3) Uani d . 1 1
H H14A 0.6619 0.5705 0.4650 0.045 Uiso calc R 1 1
H H14B 0.8219 0.6012 0.4925 0.045 Uiso calc R 1 1
H H14C 0.6828 0.5997 0.5492 0.045 Uiso calc R 1 1
C C15 0.90619(13) 0.52068(5) 0.61104(7) 0.0198(2) Uani d . 1 1
C C151 0.96862(15) 0.57705(5) 0.64736(8) 0.0257(2) Uani d . 1 1
H H15A 1.0350 0.5685 0.6944 0.038 Uiso calc R 1 1
H H15B 0.8817 0.6012 0.6610 0.038 Uiso calc R 1 1
H H15C 1.0291 0.5974 0.6098 0.038 Uiso calc R 1 1
C C16 0.95592(13) 0.46705(5) 0.64329(7) 0.0201(2) Uani d . 1 1
H H16 1.0258 0.4668 0.6883 0.024 Uiso calc R 1 1

loop_
_atom_site_aniso_label
_atom_site_aniso_U_11
_atom_site_aniso_U_22
_atom_site_aniso_U_33
_atom_site_aniso_U_12
_atom_site_aniso_U_13
_atom_site_aniso_U_23
C01 0.0179(5) 0.0175(5) 0.0176(5) -0.0005(4) -0.0022(4) -0.0008(4)
C011 0.0226(5) 0.0178(5) 0.0213(5) -0.0011(4) -0.0023(4) 0.0010(4)
C012 0.0221(5) 0.0179(5) 0.0212(5) -0.0007(4) -0.0016(4) 0.0010(4)
C013 0.0196(5) 0.0180(5) 0.0193(5) -0.0046(4) -0.0010(4) 0.0009(4)
C014 0.0250(6) 0.0214(5) 0.0329(6) -0.0012(4) -0.0069(5) 0.0059(5)
C015 0.0277(6) 0.0368(7) 0.0248(6) -0.0098(5) 0.0041(5) -0.0087(5)
O01 0.0210(4) 0.0175(4) 0.0230(4) -0.0029(3) -0.0004(3) 0.0039(3)
C02 0.0163(5) 0.0175(5) 0.0176(5) 0.0009(4) -0.0017(4) 0.0011(4)
C021 0.0182(5) 0.0180(5) 0.0205(5) -0.0021(4) -0.0019(4) 0.0010(4)
C022 0.0194(5) 0.0168(5) 0.0222(5) -0.0009(4) -0.0025(4) 0.0007(4)
C023 0.0171(5) 0.0179(5) 0.0308(6) -0.0001(4) -0.0035(4) 0.0065(4)
C024 0.0345(7) 0.0299(7) 0.0735(11) -0.0140(6) -0.0321(7) 0.0216(7)
C025 0.0427(8) 0.0343(7) 0.0524(9) 0.0157(6) 0.0253(7) 0.0148(6)
O02 0.0223(4) 0.0166(4) 0.0234(4) -0.0012(3) -0.0039(3) 0.0033(3)
C03 0.0189(5) 0.0160(5) 0.0222(5) -0.0011(4) -0.0018(4) 0.0014(4)
C04 0.0158(5) 0.0221(5) 0.0181(5) -0.0002(4) -0.0016(4) -0.0005(4)
C041 0.0178(5) 0.0305(6) 0.0294(6) -0.0034(4) -0.0052(4) 0.0006(5)
C05 0.0190(5) 0.0207(5) 0.0194(5) 0.0053(4) -0.0019(4) -0.0015(4)
C051 0.0261(6) 0.0274(6) 0.0298(6) 0.0102(5) -0.0075(5) -0.0014(5)
C06 0.0237(5) 0.0151(5) 0.0235(5) 0.0014(4) -0.0032(4) -0.0007(4)
C11 0.0162(5) 0.0161(5) 0.0244(5) 0.0003(4) 0.0016(4) -0.0002(4)
C111 0.0172(5) 0.0180(5) 0.0274(6) -0.0010(4) -0.0006(4) -0.0016(4)
C112 0.0172(5) 0.0186(5) 0.0312(6) -0.0010(4) -0.0032(4) -0.0014(4)
C113 0.0176(5) 0.0164(5) 0.0311(6) 0.0001(4) -0.0038(4) 0.0012(4)
C114 0.0389(8) 0.0322(7) 0.0385(7) 0.0066(6) 0.0075(6) 0.0066(6)
C115 0.0287(6) 0.0189(5) 0.0481(8) -0.0032(5) -0.0144(6) -0.0002(5)
O11 0.0167(4) 0.0177(4) 0.0365(5) 0.0007(3) -0.0061(3) -0.0019(3)
C12 0.0198(5) 0.0158(5) 0.0203(5) -0.0007(4) 0.0018(4) -0.0012(4)
C121 0.0243(5) 0.0179(5) 0.0200(5) 0.0009(4) 0.0002(4) 0.0003(4)
C122 0.0268(6) 0.0185(5) 0.0204(5) 0.0003(4) -0.0010(4) 0.0004(4)
C123 0.0316(6) 0.0149(5) 0.0188(5) -0.0013(4) -0.0037(4) 0.0001(4)
C124 0.0522(8) 0.0178(5) 0.0266(6) 0.0049(5) -0.0139(6) 0.0009(5)
C125 0.0399(7) 0.0244(6) 0.0312(6) -0.0103(5) 0.0071(5) -0.0047(5)
O12 0.0269(4) 0.0189(4) 0.0179(4) 0.0034(3) -0.0059(3) -0.0004(3)
C13 0.0258(5) 0.0188(5) 0.0199(5) 0.0010(4) -0.0014(4) 0.0006(4)
C14 0.0241(5) 0.0153(5) 0.0235(5) 0.0009(4) 0.0045(4) 0.0006(4)
C141 0.0397(7) 0.0180(5) 0.0324(6) 0.0042(5) 0.0006(5) 0.0050(5)
C15 0.0193(5) 0.0161(5) 0.0247(5) -0.0012(4) 0.0056(4) -0.0026(4)
C151 0.0272(6) 0.0172(5) 0.0329(6) -0.0035(4) 0.0044(5) -0.0053(4)
C16 0.0173(5) 0.0181(5) 0.0247(5) 0.0000(4) -0.0005(4) -0.0020(4)

loop_
_atom_type_symbol
_atom_type_description
_atom_type_scat_dispersion_real
_atom_type_scat_dispersion_imag
_atom_type_scat_source
C C 0.003 0.002 'International Tables Vol C Tables 4.2.6.8 and 6.1.1.4'
H H 0 0 'International Tables Vol C Tables 4.2.6.8 and 6.1.1.4'
O O 0.011 0.006 'International Tables Vol C Tables 4.2.6.8 and 6.1.1.4'

loop_
_geom_angle_atom_site_label_1
_geom_angle_atom_site_label_2
_geom_angle_atom_site_label_3
_geom_angle
C06 C01 C02 118.66(9)
C06 C01 C011 120.46(10)
C02 C01 C011 120.88(9)
C011 C011 C012 178.97(13)
C011 C012 C013 175.22(12)
C012 C013 O01 110.28(9)
C014 C013 O01 105.66(9)
C015 C013 O01 109.91(9)
C013 O01 H01 109.8(11)
C012 C013 C014 110.35(9)
C012 C013 C015 109.59(9)
C014 C013 C015 110.99(10)
C013 C014 H01A 109.5
C013 C014 H01B 109.5
H01A C014 H01B 109.5
C013 C014 H01C 109.5
H01A C014 H01C 109.5
H01B C014 H01C 109.5
C013 C015 H01D 109.5
C013 C015 H01E 109.5
H01D C015 H01E 109.5
C013 C015 H01F 109.5
H01D C015 H01F 109.5
H01E C015 H01F 109.5
C01 C02 C03 118.92(9)
C01 C02 C021 120.92(9)
C03 C02 C021 120.15(9)
C02 C021 C022 178.54(11)
C021 C022 C023 179.71(13)
C022 C023 O02 109.35(9)
C024 C023 O02 105.86(10)
C025 C023 O02 109.12(9)
C023 O02 H02 108.5(12)
C022 C023 C024 110.07(10)
C022 C023 C025 109.89(10)
C024 C023 C025 112.44(12)
C023 C024 H02A 109.5
C023 C024 H02B 109.5
H02A C024 H02B 109.5
C023 C024 H02C 109.5
H02A C024 H02C 109.5
H02B C024 H02C 109.5
C023 C025 H02D 109.5
C023 C025 H02E 109.5
H02D C025 H02E 109.5
C023 C025 H02F 109.5
H02D C025 H02F 109.5
H02E C025 H02F 109.5
C02 C03 C04 121.98(10)
C02 C03 H03 119.0
C04 C03 H03 119.0
C03 C04 C041 120.02(10)
C03 C04 C05 119.15(10)
C05 C04 C041 120.83(10)
C04 C041 H04A 109.5
C04 C041 H04B 109.5
H04A C041 H04B 109.5
C04 C041 H04C 109.5
H04A C041 H04C 109.5
H04B C041 H04C 109.5
C04 C05 C051 121.08(10)
C04 C05 C06 119.03(10)
C06 C05 C051 119.89(10)
C05 C051 H05A 109.5
C05 C051 H05B 109.5
H05A C051 H05B 109.5
C05 C051 H05C 109.5
H05A C051 H05C 109.5
H05B C051 H05C 109.5
C05 C06 C01 122.25(10)
C05 C06 H06 118.9
C01 C06 H06 118.9
C16 C11 C12 118.62(10)
C16 C11 C111 120.32(10)
C12 C11 C111 121.06(10)
C11 C111 C112 178.70(12)
C111 C112 C113 177.37(12)
C112 C113 O11 109.94(9)
C114 C113 O11 109.56(10)
C115 C113 O11 105.05(9)
C113 O11 H11 110.0(12)
C112 C113 C114 110.48(10)
C112 C113 C115 110.29(10)
C114 C113 C115 111.38(11)
C113 C114 H11A 109.5
C113 C114 H11B 109.5
H11A C114 H11B 109.5
C113 C114 H11C 109.5
H11A C114 H11C 109.5
H11B C114 H11C 109.5
C113 C115 H11D 109.5
C113 C115 H11E 109.5
H11D C115 H11E 109.5
C113 C115 H11F 109.5
H11D C115 H11F 109.5
H11E C115 H11F 109.5
C11 C12 C13 118.80(10)
C11 C12 C121 121.14(10)
C13 C12 C121 120.02(10)
C12 C121 C122 177.42(12)
C121 C122 C123 175.21(12)
C122 C123 O12 110.12(9)
C124 C123 O12 105.70(9)
C125 C123 O12 109.47(10)
C123 O12 H12 107.6(11)
C122 C123 C124 110.24(10)
C122 C123 C125 109.56(10)
C124 C123 C125 111.68(11)
C123 C124 H12A 109.5
C123 C124 H12B 109.5
H12A C124 H12B 109.5
C123 C124 H12C 109.5
H12A C124 H12C 109.5
H12B C124 H12C 109.5
C123 C125 H12D 109.5
C123 C125 H12E 109.5
H12D C125 H12E 109.5
C123 C125 H12F 109.5
H12D C125 H12F 109.5
H12E C125 H12F 109.5
C12 C13 C14 122.24(10)
C12 C13 H13 118.9
C14 C13 H13 118.9
C13 C14 C141 120.32(11)
C13 C14 C15 119.04(10)
C15 C14 C141 120.64(10)
C14 C141 H14A 109.5
C14 C141 H14B 109.5
H14A C141 H14B 109.5
C14 C141 H14C 109.5
H14A C141 H14C 109.5
H14B C141 H14C 109.5
C14 C15 C151 120.82(10)
C14 C15 C16 118.99(10)
C16 C15 C151 120.18(10)
C15 C151 H15A 109.5
C15 C151 H15B 109.5
H15A C151 H15B 109.5
C15 C151 H15C 109.5
H15A C151 H15C 109.5
H15B C151 H15C 109.5
C15 C16 C11 122.29(10)
C15 C16 H16 118.9
C11 C16 H16 118.9

loop_
_geom_bond_atom_site_label_1
_geom_bond_atom_site_label_2
_geom_bond_distance
C01 C06 1.3979(14)
C01 C02 1.4070(14)
C01 C011 1.4353(15)
C011 C012 1.1990(15)
C012 C013 1.4783(15)
C013 O01 1.4424(13)
O01 H01 0.886(18)
C013 C014 1.5239(16)
C014 H01A 0.9600
C014 H01B 0.9600
C014 H01C 0.9600
C013 C015 1.5240(16)
C015 H01D 0.9600
C015 H01E 0.9600
C015 H01F 0.9600
C02 C021 1.4368(14)
C021 C022 1.1985(15)
C022 C023 1.4783(15)
C023 O02 1.4414(14)
O02 H02 0.886(19)
C023 C024 1.5199(17)
C024 H02A 0.9600
C024 H02B 0.9600
C024 H02C 0.9600
C023 C025 1.5249(19)
C025 H02D 0.9600
C025 H02E 0.9600
C025 H02F 0.9600
C02 C03 1.3992(14)
C03 C04 1.3906(14)
C03 H03 0.9300
C04 C041 1.5074(15)
C041 H04A 0.9600
C041 H04B 0.9600
C041 H04C 0.9600
C04 C05 1.4025(15)
C05 C051 1.5058(15)
C051 H05A 0.9600
C051 H05B 0.9600
C051 H05C 0.9600
C05 C06 1.3899(15)
C06 H06 0.9300
C11 C16 1.4015(15)
C11 C12 1.4096(15)
C11 C111 1.4400(15)
C111 C112 1.1996(15)
C112 C113 1.4828(15)
C113 O11 1.4392(13)
O11 H11 0.886(19)
C113 C114 1.5210(19)
C114 H11A 0.9600
C114 H11B 0.9600
C114 H11C 0.9600
C113 C115 1.5198(16)
C115 H11D 0.9600
C115 H11E 0.9600
C115 H11F 0.9600
C12 C121 1.4383(15)
C121 C122 1.1971(15)
C122 C123 1.4818(15)
C123 O12 1.4425(13)
O12 H12 0.904(18)
C123 C124 1.5210(16)
C124 H12A 0.9600
C124 H12B 0.9600
C124 H12C 0.9600
C123 C125 1.5270(18)
C125 H12D 0.9600
C125 H12E 0.9600
C125 H12F 0.9600
C12 C13 1.4014(15)
C13 C14 1.3899(15)
C13 H13 0.9300
C14 C141 1.5070(15)
C141 H14A 0.9600
C141 H14B 0.9600
C141 H14C 0.9600
C14 C15 1.4066(16)
C15 C151 1.5042(15)
C151 H15A 0.9600
C151 H15B 0.9600
C151 H15C 0.9600
C15 C16 1.3916(15)
C16 H16 0.9300

loop_
_geom_hbond_atom_site_label_D
_geom_hbond_atom_site_label_H
_geom_hbond_atom_site_label_A
_geom_hbond_site_symmetry_A
_geom_hbond_distance_DH
_geom_hbond_distance_HA
_geom_hbond_distance_DA
_geom_hbond_angle_DHA
_geom_hbond_publ_flag
O01 H01 O12 2_655 0.886(18) 1.901(17) 2.7730(10) 167.5(16) yes
O02 H02 O11 4_465 0.886(19) 1.876(19) 2.7520(10) 169.8(18) yes
O11 H11 O01 3_766 0.886(19) 1.892(19) 2.7560(10) 164.3(18) yes
O12 H12 O02 1_555 0.904(18) 1.847(17) 2.7440(10) 170.7(17) yes
